data_4080649
loop_
_publ_author_name
'Kriechbaum, Margit'
'H\"olbling, Johanna'
'Stammler, Hans-Georg'
'List, Manuela'
'Berger, Raphael J. F.'
'Monkowius, Uwe'

_publ_section_title
;
 Unprecedented Large Temperature Dependence of Silver(I)--Silver(I)
 Distances in Some N-Heterocyclic Carbene Silver(I) Complex Salts
;
_journal_issue 10
_journal_name_full Organometallics
_journal_page_first 2876
_journal_paper_doi 10.1021/om300932r
_journal_volume 32
_journal_year 2013
_chemical_formula_sum 'C14 H24 Ag F6 N4 P'
_chemical_formula_weight 501.21
_space_group_crystal_system monoclinic
_space_group_IT_number 14
_space_group_name_Hall '-P 2yn'
_space_group_name_H-M_alt 'P 1 21/n 1'
_symmetry_space_group_name_Hall '-P 2yn'
_symmetry_space_group_name_H-M 'P 1 21/n 1'
_atom_sites_solution_hydrogens geom
_atom_sites_solution_primary direct
_atom_sites_solution_secondary difmap
_audit_creation_method 'APEX2 v2010.1-2'
_cell_angle_alpha 90
_cell_angle_beta 92.275(4)
_cell_angle_gamma 90
_cell_formula_units_Z 4
_cell_length_a 9.1330(12)
_cell_length_b 11.2462(13)
_cell_length_c 19.950(2)
_cell_measurement_reflns_used 2774
_cell_measurement_temperature 205.(2)
_cell_measurement_theta_max 22.2170
_cell_measurement_theta_min 2.4174
_cell_volume 2047.5(4)
_computing_cell_refinement 'SAINT V7.66A (Bruker AXS, 2009)'
_computing_data_reduction 'SAINT V7.66A (Bruker AXS, 2009)'
_computing_structure_refinement 'SHELXL-97 (Sheldrick, 2008)'
_computing_structure_solution 'SHELXS-97 (Sheldrick, 2008)'
_diffrn_ambient_temperature 205.(2)
_diffrn_detector_area_resol_mean 8.3330
_diffrn_measured_fraction_theta_full 0.991
_diffrn_measured_fraction_theta_max 0.991
_diffrn_measurement_device_type 'SMART X2S'
_diffrn_measurement_method omega-scan
_diffrn_radiation_monochromator 'doubly curved silicon crystal'
_diffrn_radiation_source 'sealed MicroFocus tube'
_diffrn_radiation_type 'Mo K\a'
_diffrn_radiation_wavelength 0.71073
_diffrn_reflns_av_R_equivalents 0.0761
_diffrn_reflns_av_sigmaI/netI 0.0751
_diffrn_reflns_limit_h_max 10
_diffrn_reflns_limit_h_min -10
_diffrn_reflns_limit_k_max 12
_diffrn_reflns_limit_k_min -12
_diffrn_reflns_limit_l_max 22
_diffrn_reflns_limit_l_min -15
_diffrn_reflns_number 11802
_diffrn_reflns_theta_full 24.17
_diffrn_reflns_theta_max 24.17
_diffrn_reflns_theta_min 2.73
_exptl_absorpt_coefficient_mu 1.120
_exptl_absorpt_correction_T_max 0.90
_exptl_absorpt_correction_T_min 0.51
_exptl_absorpt_correction_type multi-scan
_exptl_absorpt_process_details 'SADABS V2008/1 (Bruker AXS)'
_exptl_crystal_colour colourless
_exptl_crystal_density_diffrn 1.626
_exptl_crystal_density_method 'not measured'
_exptl_crystal_description platelts
_exptl_crystal_F_000 1008
_exptl_crystal_size_max 0.50
_exptl_crystal_size_mid 0.30
_exptl_crystal_size_min 0.10
_refine_diff_density_max 0.444
_refine_diff_density_min -0.482
_refine_ls_extinction_method none
_refine_ls_goodness_of_fit_ref 1.093
_refine_ls_hydrogen_treatment constr
_refine_ls_matrix_type full
_refine_ls_number_parameters 239
_refine_ls_number_reflns 3248
_refine_ls_number_restraints 0
_refine_ls_restrained_S_all 1.093
_refine_ls_R_factor_all 0.0578
_refine_ls_R_factor_gt 0.0380
_refine_ls_shift/su_max 0.001
_refine_ls_shift/su_mean 0.000
_refine_ls_structure_factor_coef Fsqd
_refine_ls_weighting_details 'calc w=1/[\s^2^(Fo^2^)+(0.0000P)^2^+0.0000P] where P=(Fo^2^+2Fc^2^)/3'
_refine_ls_weighting_scheme calc
_refine_ls_wR_factor_gt 0.0777
_refine_ls_wR_factor_ref 0.0849
_reflns_number_gt 2472
_reflns_number_total 3248
_reflns_threshold_expression >2sigma(I)
_cod_data_source_file om300932r_si_002.cif
_cod_data_source_block Et2Im2AgPF6_205K
_cod_database_code 4080649

loop_
_space_group_symop_operation_xyz
'x, y, z'
'-x+1/2, y+1/2, -z+1/2'
'-x, -y, -z'
'x-1/2, -y-1/2, z-1/2'

loop_
_atom_site_type_symbol
_atom_site_label
_atom_site_fract_x
_atom_site_fract_y
_atom_site_fract_z
_atom_site_U_iso_or_equiv
_atom_site_adp_type
_atom_site_calc_flag
_atom_site_refinement_flags
_atom_site_occupancy
Ag Ag1 0.33915(3) 0.96357(3) 0.043917(17) 0.03976(14) Uani d . 1
P P1 0.86171(13) 0.11704(9) 0.34600(6) 0.0416(3) Uani d . 1
F F1 0.9187(3) 0.0264(2) 0.40181(17) 0.0829(11) Uani d . 1
F F2 0.7002(3) 0.1074(2) 0.37234(16) 0.0760(9) Uani d . 1
F F3 0.8971(3) 0.22497(19) 0.39548(13) 0.0608(8) Uani d . 1
F F4 0.8249(4) 0.0094(2) 0.29664(16) 0.0869(11) Uani d . 1
F F5 1.0218(3) 0.1279(3) 0.31926(19) 0.0936(11) Uani d . 1
F F6 0.8046(3) 0.2091(2) 0.29071(15) 0.0782(10) Uani d . 1
N N1 0.2341(3) 0.7331(3) -0.02972(18) 0.0386(9) Uani d . 1
N N2 0.2051(3) 0.8835(3) -0.09385(18) 0.0375(9) Uani d . 1
N N3 0.4543(4) 1.0538(3) 0.18367(19) 0.0386(9) Uani d . 1
N N4 0.4242(3) 1.1985(3) 0.11560(18) 0.0363(9) Uani d . 1
C C1 0.2538(4) 0.8519(3) -0.0319(2) 0.0365(10) Uani d . 1
C C2 0.1740(5) 0.6916(4) -0.0892(2) 0.0464(12) Uani d . 1
H H2 0.1499 0.6123 -0.0997 0.056 Uiso calc R 1
C C3 0.1564(4) 0.7858(4) -0.1296(2) 0.0495(13) Uani d . 1
H H3 0.1179 0.7854 -0.1741 0.059 Uiso calc R 1
C C4 0.2015(5) 1.0058(4) -0.1199(3) 0.0503(13) Uani d . 1
H H4A 0.2331 1.0056 -0.1663 0.06 Uiso calc R 1
H H4B 0.2707 1.0548 -0.0932 0.06 Uiso calc R 1
C C5 0.0522(6) 1.0595(4) -0.1180(4) 0.105(3) Uani d . 1
H H5A -0.019 1.0058 -0.139 0.157 Uiso calc R 1
H H5B 0.0508 1.1345 -0.142 0.157 Uiso calc R 1
H H5C 0.0277 1.0732 -0.0718 0.157 Uiso calc R 1
C C6 0.2702(5) 0.6585(4) 0.0285(2) 0.0514(13) Uani d . 1
H H6A 0.3452 0.6986 0.0568 0.062 Uiso calc R 1
H H6B 0.3119 0.5835 0.0131 0.062 Uiso calc R 1
C C7 0.1426(6) 0.6321(5) 0.0692(3) 0.0858(19) Uani d . 1
H H7A 0.0947 0.7058 0.0809 0.129 Uiso calc R 1
H H7B 0.1752 0.591 0.1099 0.129 Uiso calc R 1
H H7C 0.0741 0.5821 0.0437 0.129 Uiso calc R 1
C C8 0.4112(4) 1.0783(3) 0.1200(2) 0.0357(10) Uani d . 1
C C13 0.4581(5) 0.9344(3) 0.2138(3) 0.0523(13) Uani d . 1
H H9A 0.4741 0.8758 0.1785 0.063 Uiso calc R 1
H H9B 0.5417 0.9299 0.2461 0.063 Uiso calc R 1
C C14 0.3249(6) 0.9026(5) 0.2481(3) 0.092(2) Uani d . 1
H H10A 0.3141 0.9544 0.2864 0.138 Uiso calc R 1
H H10B 0.3315 0.8207 0.2631 0.138 Uiso calc R 1
H H10C 0.2406 0.9116 0.2173 0.138 Uiso calc R 1
C C9 0.4921(4) 1.1554(4) 0.2187(2) 0.0476(12) Uani d . 1
H H11 0.5247 1.1602 0.2639 0.057 Uiso calc R 1
C C10 0.4732(4) 1.2465(4) 0.1753(2) 0.0452(12) Uani d . 1
H H12 0.4904 1.3275 0.1844 0.054 Uiso calc R 1
C C11 0.3830(4) 1.2665(4) 0.0553(2) 0.0448(12) Uani d . 1
H H13A 0.4105 1.2216 0.0157 0.054 Uiso calc R 1
H H13B 0.4373 1.3417 0.0559 0.054 Uiso calc R 1
C C12 0.2204(5) 1.2925(4) 0.0504(3) 0.0651(15) Uani d . 1
H H14A 0.1662 1.2184 0.0519 0.098 Uiso calc R 1
H H14B 0.1965 1.3331 0.0085 0.098 Uiso calc R 1
H H14C 0.1942 1.3426 0.0877 0.098 Uiso calc R 1

loop_
_atom_site_aniso_label
_atom_site_aniso_U_11
_atom_site_aniso_U_22
_atom_site_aniso_U_33
_atom_site_aniso_U_12
_atom_site_aniso_U_13
_atom_site_aniso_U_23
Ag1 0.0426(2) 0.0401(2) 0.0363(3) -0.00176(14) -0.00136(16) -0.00476(15)
P1 0.0490(7) 0.0389(6) 0.0361(8) -0.0055(5) -0.0065(6) -0.0009(5)
F1 0.099(2) 0.0504(15) 0.095(3) -0.0054(14) -0.049(2) 0.0241(15)
F2 0.0539(16) 0.0844(19) 0.090(3) -0.0068(15) 0.0110(16) 0.0124(18)
F3 0.092(2) 0.0470(13) 0.0425(19) -0.0073(13) -0.0109(16) -0.0087(12)
F4 0.124(3) 0.0623(16) 0.073(3) -0.0154(17) -0.022(2) -0.0266(16)
F5 0.067(2) 0.110(2) 0.106(3) -0.0120(18) 0.0326(19) -0.022(2)
F6 0.103(2) 0.0724(18) 0.056(2) -0.0265(16) -0.0359(18) 0.0261(15)
N1 0.0371(19) 0.0378(18) 0.041(3) 0.0015(15) -0.0012(18) -0.0032(17)
N2 0.0375(18) 0.0411(18) 0.034(2) 0.0028(15) 0.0026(18) -0.0007(17)
N3 0.040(2) 0.0431(19) 0.033(3) 0.0021(15) 0.0028(18) -0.0018(17)
N4 0.0335(18) 0.0402(19) 0.035(2) 0.0001(15) 0.0024(17) -0.0005(17)
C1 0.032(2) 0.038(2) 0.039(3) -0.0004(17) 0.002(2) -0.001(2)
C2 0.048(3) 0.045(2) 0.046(3) 0.005(2) -0.002(2) -0.017(2)
C3 0.044(3) 0.070(3) 0.035(3) 0.004(2) -0.005(2) -0.021(3)
C4 0.052(3) 0.057(3) 0.042(3) 0.000(2) 0.004(2) 0.015(2)
C5 0.078(4) 0.072(4) 0.166(8) 0.035(3) 0.036(4) 0.050(4)
C6 0.047(3) 0.045(2) 0.061(4) 0.004(2) -0.011(3) 0.013(2)
C7 0.077(4) 0.096(4) 0.086(5) 0.023(3) 0.024(4) 0.045(4)
C8 0.035(2) 0.040(2) 0.033(3) 0.0034(17) 0.007(2) -0.001(2)
C13 0.056(3) 0.047(3) 0.054(4) 0.005(2) -0.001(3) 0.011(2)
C14 0.100(5) 0.074(4) 0.103(6) 0.000(3) 0.037(4) 0.026(4)
C9 0.043(2) 0.061(3) 0.038(3) -0.001(2) -0.010(2) -0.008(2)
C10 0.046(3) 0.043(2) 0.046(3) -0.003(2) -0.003(2) -0.015(2)
C11 0.048(3) 0.044(2) 0.042(3) 0.003(2) 0.002(2) 0.005(2)
C12 0.061(3) 0.075(3) 0.059(4) 0.020(3) 0.003(3) 0.025(3)

loop_
_atom_type_symbol
_atom_type_description
_atom_type_scat_dispersion_real
_atom_type_scat_dispersion_imag
_atom_type_scat_source
C C 0.0033 0.0016 'International Tables Vol C Tables 4.2.6.8 and 6.1.1.4'
H H 0.0000 0.0000 'International Tables Vol C Tables 4.2.6.8 and 6.1.1.4'
N N 0.0061 0.0033 'International Tables Vol C Tables 4.2.6.8 and 6.1.1.4'
F F 0.0171 0.0103 'International Tables Vol C Tables 4.2.6.8 and 6.1.1.4'
P P 0.1023 0.0942 'International Tables Vol C Tables 4.2.6.8 and 6.1.1.4'
Ag Ag -0.8971 1.1015 'International Tables Vol C Tables 4.2.6.8 and 6.1.1.4'

loop_
_geom_angle_atom_site_label_1
_geom_angle_atom_site_label_2
_geom_angle_atom_site_label_3
_geom_angle
C8 Ag1 C1 176.55(15)
F5 P1 F1 90.27(19)
F5 P1 F6 89.87(19)
F1 P1 F6 179.33(18)
F5 P1 F4 91.47(19)
F1 P1 F4 90.05(16)
F6 P1 F4 90.61(16)
F5 P1 F2 179.3(2)
F1 P1 F2 90.40(18)
F6 P1 F2 89.46(17)
F4 P1 F2 88.65(17)
F5 P1 F3 88.99(16)
F1 P1 F3 90.11(15)
F6 P1 F3 89.23(14)
F4 P1 F3 179.51(19)
F2 P1 F3 90.88(16)
C1 N1 C2 111.0(3)
C1 N1 C6 124.7(3)
C2 N1 C6 124.3(3)
C1 N2 C3 110.8(3)
C1 N2 C4 125.0(3)
C3 N2 C4 124.2(4)
C8 N3 C9 111.6(3)
C8 N3 C13 125.1(3)
C9 N3 C13 123.3(4)
C8 N4 C10 111.2(3)
C8 N4 C11 123.6(3)
C10 N4 C11 125.1(3)
N2 C1 N1 104.6(3)
N2 C1 Ag1 127.3(3)
N1 C1 Ag1 128.1(3)
C3 C2 N1 106.7(4)
C3 C2 H2 126.7
N1 C2 H2 126.7
C2 C3 N2 106.9(4)
C2 C3 H3 126.5
N2 C3 H3 126.5
N2 C4 C5 112.2(4)
N2 C4 H4A 109.2
C5 C4 H4A 109.2
N2 C4 H4B 109.2
C5 C4 H4B 109.2
H4A C4 H4B 107.9
C4 C5 H5A 109.5
C4 C5 H5B 109.5
H5A C5 H5B 109.5
C4 C5 H5C 109.5
H5A C5 H5C 109.5
H5B C5 H5C 109.5
N1 C6 C7 113.3(4)
N1 C6 H6A 108.9
C7 C6 H6A 108.9
N1 C6 H6B 108.9
C7 C6 H6B 108.9
H6A C6 H6B 107.7
C6 C7 H7A 109.5
C6 C7 H7B 109.5
H7A C7 H7B 109.5
C6 C7 H7C 109.5
H7A C7 H7C 109.5
H7B C7 H7C 109.5
N3 C8 N4 104.0(3)
N3 C8 Ag1 129.4(3)
N4 C8 Ag1 126.5(3)
C14 C13 N3 114.0(4)
C14 C13 H9A 108.7
N3 C13 H9A 108.7
C14 C13 H9B 108.7
N3 C13 H9B 108.7
H9A C13 H9B 107.6
C13 C14 H10A 109.5
C13 C14 H10B 109.5
H10A C14 H10B 109.5
C13 C14 H10C 109.5
H10A C14 H10C 109.5
H10B C14 H10C 109.5
C10 C9 N3 106.4(4)
C10 C9 H11 126.8
N3 C9 H11 126.8
C9 C10 N4 106.7(3)
C9 C10 H12 126.6
N4 C10 H12 126.6
N4 C11 C12 112.0(4)
N4 C11 H13A 109.2
C12 C11 H13A 109.2
N4 C11 H13B 109.2
C12 C11 H13B 109.2
H13A C11 H13B 107.9
C11 C12 H14A 109.5
C11 C12 H14B 109.5
H14A C12 H14B 109.5
C11 C12 H14C 109.5
H14A C12 H14C 109.5
H14B C12 H14C 109.5

loop_
_geom_bond_atom_site_label_1
_geom_bond_atom_site_label_2
_geom_bond_distance
Ag1 C8 2.080(4)
Ag1 C1 2.092(4)
P1 F5 1.581(3)
P1 F1 1.582(3)
P1 F6 1.586(3)
P1 F4 1.588(3)
P1 F2 1.589(3)
P1 F3 1.590(2)
N1 C1 1.350(4)
N1 C2 1.370(5)
N1 C6 1.459(5)
N2 C1 1.344(5)
N2 C3 1.374(5)
N2 C4 1.470(5)
N3 C8 1.343(5)
N3 C9 1.376(5)
N3 C13 1.471(5)
N4 C8 1.359(4)
N4 C10 1.368(5)
N4 C11 1.461(5)
C2 C3 1.337(6)
C2 H2 0.94
C3 H3 0.94
C4 C5 1.494(6)
C4 H4A 0.98
C4 H4B 0.98
C5 H5A 0.97
C5 H5B 0.97
C5 H5C 0.97
C6 C7 1.477(7)
C6 H6A 0.98
C6 H6B 0.98
C7 H7A 0.97
C7 H7B 0.97
C7 H7C 0.97
C13 C14 1.463(7)
C13 H9A 0.98
C13 H9B 0.98
C14 H10A 0.97
C14 H10B 0.97
C14 H10C 0.97
C9 C10 1.348(6)
C9 H11 0.94
C10 H12 0.94
C11 C12 1.513(5)
C11 H13A 0.98
C11 H13B 0.98
C12 H14A 0.97
C12 H14B 0.97
C12 H14C 0.97
